data_4315121
loop_
_publ_author_name
'Nandadulal Paul'
'Subhas Samanta'
'Sreebrata Goswami'

_publ_section_title
;
 Redox Induced Electron Transfer in Doublet Azo-Anion Diradical
 Rhenium(II) Complexes. Characterization of Complete Electron Transfer
 Series
;
_journal_name_full 'Inorganic Chemistry'
_journal_page_first 2649
_journal_page_last 2655
_journal_paper_doi 10.1021/ic9016195
_journal_volume 49
_journal_year 2010
_chemical_formula_moiety ' C24 H16 Cl2 N6 O2 Re '
_chemical_formula_sum 'C24 H16 Cl2 N6 O2 Re'
_chemical_formula_weight 677.58
_chemical_name_systematic
;
 ?
;
_space_group_IT_number 15
_symmetry_cell_setting monoclinic
_symmetry_space_group_name_Hall '-C 2yc'
_symmetry_space_group_name_H-M 'C 1 2/c 1'
_atom_sites_solution_hydrogens geom
_atom_sites_solution_primary direct
_atom_sites_solution_secondary difmap
_audit_creation_method SHELXL-97
_cell_angle_alpha 90.00
_cell_angle_beta 120.659(2)
_cell_angle_gamma 90.00
_cell_formula_units_Z 8
_cell_length_a 25.248(2)
_cell_length_b 11.6185(9)
_cell_length_c 19.4847(16)
_cell_measurement_reflns_used 7448
_cell_measurement_temperature 293(2)
_cell_measurement_theta_max 31.7
_cell_measurement_theta_min 1.9
_cell_volume 4916.8(7)
_computing_cell_refinement 'Bruker SMART'
_computing_data_collection 'Bruker SMART'
_computing_data_reduction 'Bruker SAINT'
_computing_molecular_graphics 'Bruker SHELXTL'
_computing_publication_material 'Bruker SHELXTL'
_computing_structure_refinement 'SHELXL-97 (Sheldrick, 1997)'
_computing_structure_solution 'SHELXL-97 (Sheldrick, 1997)'
_diffrn_ambient_temperature 293(2)
_diffrn_measured_fraction_theta_full 0.891
_diffrn_measured_fraction_theta_max 0.891
_diffrn_measurement_device_type 'CCD area detector'
_diffrn_measurement_method 'phi SCANS'
_diffrn_radiation_monochromator graphite
_diffrn_radiation_source 'fine-focus sealed tube'
_diffrn_radiation_type MoK\a
_diffrn_radiation_wavelength 0.71073
_diffrn_reflns_av_R_equivalents 0.0372
_diffrn_reflns_av_sigmaI/netI 0.0351
_diffrn_reflns_limit_h_max 37
_diffrn_reflns_limit_h_min -35
_diffrn_reflns_limit_k_max 16
_diffrn_reflns_limit_k_min -16
_diffrn_reflns_limit_l_max 27
_diffrn_reflns_limit_l_min -28
_diffrn_reflns_number 37419
_diffrn_reflns_theta_full 31.74
_diffrn_reflns_theta_max 31.74
_diffrn_reflns_theta_min 1.88
_exptl_absorpt_coefficient_mu 5.188
_exptl_absorpt_correction_T_max 0.8470
_exptl_absorpt_correction_T_min 0.6396
_exptl_absorpt_correction_type empirical
_exptl_absorpt_process_details SADABS
_exptl_crystal_colour Pink
_exptl_crystal_density_diffrn 1.831
_exptl_crystal_density_method 'not measured'
_exptl_crystal_description Plate
_exptl_crystal_F_000 388
_exptl_crystal_size_max 0.20
_exptl_crystal_size_mid 0.17
_exptl_crystal_size_min 0.07
_refine_diff_density_max 1.278
_refine_diff_density_min -0.974
_refine_diff_density_rms 0.096
_refine_ls_extinction_method none
_refine_ls_goodness_of_fit_ref 1.006
_refine_ls_hydrogen_treatment constr
_refine_ls_matrix_type full
_refine_ls_number_parameters 316
_refine_ls_number_reflns 7448
_refine_ls_number_restraints 0
_refine_ls_restrained_S_all 1.006
_refine_ls_R_factor_all 0.0545
_refine_ls_R_factor_gt 0.0309
_refine_ls_shift/su_max 0.004
_refine_ls_shift/su_mean 0.000
_refine_ls_structure_factor_coef Fsqd
_refine_ls_weighting_details 'calc w=1/[\s^2^(Fo^2^)+(0.0321P)^2^+5.5146P] where P=(Fo^2^+2Fc^2^)/3'
_refine_ls_weighting_scheme calc
_refine_ls_wR_factor_gt 0.0646
_refine_ls_wR_factor_ref 0.0720
_reflns_number_gt 5413
_reflns_number_total 7448
_reflns_threshold_expression >2sigma(I)
_cod_data_source_file ic9016195_si_003_1.cif
_cod_data_source_block 1_0m
_cod_depositor_comments
;
The following automatic conversions were performed:

'_symmetry_cell_setting' value 'Monoclinic' changed to 'monoclinic'
according to the built-in table from CIF Core dictionary named
'cif_core.dic' version 2.4.1 from
2010-06-29.

'_exptl_absorpt_correction_type' value 'Empirical'
changed to 'empirical' according to the built-in table from CIF Core
dictionary named 'cif_core.dic' version 2.4.1 from 2010-06-29.

Automatic conversion script
Id: cif_fix_values 1646 2011-03-28 12:23:43Z adriana 

The following automatic conversions were performed:

'_refine_ls_hydrogen_treatment' value 'constrn' was replaced with the
value 'constr' as specified in the replacement file
'src/cod-tools/trunk/data/replacement-values/replacement_values.lst'.

Automatic conversion script
Id: cif_fix_values 5376 2017-05-30 11:51:03Z andrius 
;
_cod_original_cell_volume 4916.7(7)
_cod_original_formula_sum ' C24 H16 Cl2 N6 O2 Re '
_cod_database_code 4315121

loop_
_symmetry_equiv_pos_as_xyz
'x, y, z'
'-x, y, -z+1/2'
'x+1/2, y+1/2, z'
'-x+1/2, y+1/2, -z+1/2'
'-x, -y, -z'
'x, -y, z-1/2'
'-x+1/2, -y+1/2, -z'
'x+1/2, -y+1/2, z-1/2'

loop_
_atom_site_label
_atom_site_type_symbol
_atom_site_fract_x
_atom_site_fract_y
_atom_site_fract_z
_atom_site_U_iso_or_equiv
_atom_site_adp_type
_atom_site_occupancy
_atom_site_symmetry_multiplicity
_atom_site_calc_flag
_atom_site_refinement_flags
_atom_site_disorder_assembly
_atom_site_disorder_group
Re1 Re 0.625379(6) 0.485418(11) 0.469022(7) 0.04038(5) Uani 1 1 d . . .
N1 N 0.70684(13) 0.4357(2) 0.46874(15) 0.0424(6) Uani 1 1 d . . .
C23 C 0.62865(17) 0.3793(3) 0.5462(2) 0.0487(8) Uani 1 1 d . . .
N5 N 0.57223(14) 0.4063(3) 0.30241(16) 0.0506(7) Uani 1 1 d . . .
N4 N 0.61127(13) 0.5824(2) 0.36835(16) 0.0455(7) Uani 1 1 d . . .
N3 N 0.69389(13) 0.5907(2) 0.55062(15) 0.0436(6) Uani 1 1 d . . .
C16 C 0.58849(19) 0.5174(3) 0.3008(2) 0.0504(9) Uani 1 1 d . . .
N6 N 0.57534(13) 0.3813(3) 0.37146(16) 0.0457(7) Uani 1 1 d . . .
C5 C 0.75342(18) 0.5132(3) 0.5081(2) 0.0462(8) Uani 1 1 d . . .
O1 O 0.62818(15) 0.3146(3) 0.59066(18) 0.0717(8) Uani 1 1 d . . .
N2 N 0.74764(14) 0.5972(3) 0.55226(17) 0.0501(7) Uani 1 1 d . . .
O2 O 0.52095(15) 0.6096(3) 0.47581(19) 0.0799(9) Uani 1 1 d . . .
C4 C 0.8080(2) 0.5039(3) 0.5059(3) 0.0599(10) Uani 1 1 d . . .
H4 H 0.8398 0.5563 0.5334 0.072 Uiso 1 1 calc R . .
C6 C 0.69279(17) 0.6691(3) 0.60634(19) 0.0453(8) Uani 1 1 d . . .
C24 C 0.55903(18) 0.5600(3) 0.4730(2) 0.0504(8) Uani 1 1 d . . .
C11 C 0.6603(2) 0.6420(4) 0.6442(2) 0.0605(10) Uani 1 1 d . . .
H11 H 0.6393 0.5724 0.6332 0.073 Uiso 1 1 calc R . .
C2 C 0.76684(19) 0.3385(4) 0.4237(2) 0.0583(10) Uani 1 1 d . . .
H2 H 0.7705 0.2787 0.3947 0.070 Uiso 1 1 calc R . .
C1 C 0.71498(18) 0.3498(3) 0.4284(2) 0.0511(9) Uani 1 1 d . . .
H1 H 0.6837 0.2958 0.4025 0.061 Uiso 1 1 calc R . .
C17 C 0.55417(17) 0.2681(3) 0.3716(2) 0.0524(9) Uani 1 1 d . . .
C18 C 0.5672(2) 0.1773(4) 0.3361(2) 0.0633(11) Uani 1 1 d . . .
H18 H 0.5873 0.1915 0.3080 0.076 Uiso 1 1 calc R . .
C9 C 0.6900(2) 0.8193(3) 0.7149(2) 0.0613(10) Uani 1 1 d . . .
C12 C 0.6236(2) 0.6940(3) 0.3648(2) 0.0620(10) Uani 1 1 d . . .
H12 H 0.6389 0.7383 0.4108 0.074 Uiso 1 1 calc R . .
C10 C 0.6589(2) 0.7184(4) 0.6985(2) 0.0683(12) Uani 1 1 d . . .
H10 H 0.6368 0.7003 0.7233 0.082 Uiso 1 1 calc R . .
C3 C 0.8139(2) 0.4173(4) 0.4630(3) 0.0632(11) Uani 1 1 d . . .
H3 H 0.8495 0.4114 0.4602 0.076 Uiso 1 1 calc R . .
C15 C 0.5797(2) 0.5655(4) 0.2301(2) 0.0663(12) Uani 1 1 d . . .
H15 H 0.5651 0.5205 0.1845 0.080 Uiso 1 1 calc R . .
C8 C 0.7225(2) 0.8470(4) 0.6786(3) 0.0725(13) Uani 1 1 d . . .
H8 H 0.7435 0.9167 0.6900 0.087 Uiso 1 1 calc R . .
C7 C 0.7244(2) 0.7713(3) 0.6249(2) 0.0629(11) Uani 1 1 d . . .
H7 H 0.7472 0.7900 0.6012 0.075 Uiso 1 1 calc R . .
C14 C 0.5927(2) 0.6793(4) 0.2284(3) 0.0793(15) Uani 1 1 d . . .
H14 H 0.5867 0.7123 0.1814 0.095 Uiso 1 1 calc R . .
C19 C 0.5509(3) 0.0675(4) 0.3421(3) 0.0824(15) Uani 1 1 d . . .
H19 H 0.5615 0.0064 0.3206 0.099 Uiso 1 1 calc R . .
C20 C 0.5190(3) 0.0486(5) 0.3796(3) 0.0958(19) Uani 1 1 d . . .
C22 C 0.5220(2) 0.2467(4) 0.4096(3) 0.0696(12) Uani 1 1 d . . .
H22 H 0.5129 0.3070 0.4333 0.084 Uiso 1 1 calc R . .
C21 C 0.5029(3) 0.1358(5) 0.4130(3) 0.0940(17) Uani 1 1 d . . .
H21 H 0.4800 0.1211 0.4372 0.113 Uiso 1 1 calc R . .
C13 C 0.6148(2) 0.7453(4) 0.2965(3) 0.0760(13) Uani 1 1 d . . .
H13 H 0.6235 0.8230 0.2960 0.091 Uiso 1 1 calc R . .
Cl1 Cl 0.68927(7) 0.91502(11) 0.78307(8) 0.0897(4) Uani 1 1 d . . .
Cl2 Cl 0.50078(13) -0.09310(16) 0.39026(13) 0.1692(10) Uani 1 1 d . . .

loop_
_atom_site_aniso_label
_atom_site_aniso_U_11
_atom_site_aniso_U_22
_atom_site_aniso_U_33
_atom_site_aniso_U_23
_atom_site_aniso_U_13
_atom_site_aniso_U_12
Re1 0.04398(9) 0.04584(8) 0.03511(7) -0.00188(5) 0.02290(6) 0.00061(6)
N1 0.0448(17) 0.0461(15) 0.0375(14) 0.0037(12) 0.0219(13) 0.0052(13)
C23 0.053(2) 0.057(2) 0.0445(19) -0.0014(16) 0.0302(18) 0.0044(17)
N5 0.0510(19) 0.0619(19) 0.0365(15) -0.0027(13) 0.0205(14) 0.0071(15)
N4 0.0486(17) 0.0517(17) 0.0389(14) 0.0057(12) 0.0243(13) 0.0105(13)
N3 0.0474(17) 0.0490(16) 0.0368(14) 0.0013(12) 0.0232(13) 0.0001(13)
C16 0.051(2) 0.063(2) 0.0395(18) 0.0067(16) 0.0250(17) 0.0168(17)
N6 0.0433(17) 0.0539(17) 0.0423(15) -0.0070(12) 0.0236(14) -0.0006(13)
C5 0.043(2) 0.052(2) 0.0430(18) 0.0046(15) 0.0215(16) 0.0043(15)
O1 0.095(2) 0.0731(19) 0.0714(19) 0.0171(16) 0.0601(18) 0.0102(17)
N2 0.0495(19) 0.0545(17) 0.0487(16) -0.0032(14) 0.0269(15) -0.0046(14)
O2 0.072(2) 0.095(2) 0.085(2) -0.0095(18) 0.0488(19) 0.0198(18)
C4 0.048(3) 0.068(3) 0.066(3) -0.0060(19) 0.030(2) -0.0056(18)
C6 0.051(2) 0.0507(19) 0.0361(17) 0.0002(14) 0.0240(16) 0.0008(16)
C24 0.053(2) 0.057(2) 0.0462(19) -0.0050(16) 0.0297(18) -0.0014(18)
C11 0.080(3) 0.061(2) 0.051(2) -0.0152(18) 0.041(2) -0.020(2)
C2 0.056(3) 0.068(3) 0.057(2) -0.0012(19) 0.032(2) 0.015(2)
C1 0.053(2) 0.051(2) 0.0473(19) -0.0010(16) 0.0244(18) 0.0049(17)
C17 0.049(2) 0.057(2) 0.0451(19) -0.0091(16) 0.0190(17) -0.0048(17)
C18 0.063(3) 0.061(2) 0.050(2) -0.0100(18) 0.017(2) 0.002(2)
C9 0.084(3) 0.056(2) 0.050(2) -0.0101(17) 0.038(2) -0.001(2)
C12 0.078(3) 0.057(2) 0.061(2) 0.0046(19) 0.042(2) 0.005(2)
C10 0.090(3) 0.076(3) 0.058(2) -0.018(2) 0.052(2) -0.019(2)
C3 0.053(3) 0.078(3) 0.070(3) 0.002(2) 0.040(2) 0.010(2)
C15 0.078(3) 0.084(3) 0.044(2) 0.010(2) 0.037(2) 0.025(2)
C8 0.096(4) 0.056(2) 0.083(3) -0.020(2) 0.058(3) -0.020(2)
C7 0.079(3) 0.056(2) 0.069(3) -0.0070(19) 0.049(2) -0.009(2)
C14 0.110(4) 0.085(3) 0.069(3) 0.033(2) 0.064(3) 0.037(3)
C19 0.091(4) 0.062(3) 0.059(3) -0.011(2) 0.013(3) -0.001(3)
C20 0.114(5) 0.062(3) 0.071(3) -0.013(3) 0.018(3) -0.032(3)
C22 0.071(3) 0.075(3) 0.069(3) -0.017(2) 0.039(2) -0.021(2)
C21 0.103(4) 0.103(4) 0.082(3) -0.011(3) 0.052(3) -0.044(3)
C13 0.112(4) 0.059(3) 0.076(3) 0.020(2) 0.061(3) 0.014(3)
Cl1 0.1298(11) 0.0765(8) 0.0814(8) -0.0295(6) 0.0675(8) -0.0094(7)
Cl2 0.250(3) 0.0871(11) 0.1417(16) -0.0199(11) 0.0789(17) -0.0831(15)

loop_
_atom_type_symbol
_atom_type_description
_atom_type_scat_dispersion_real
_atom_type_scat_dispersion_imag
_atom_type_scat_source
C C 0.0033 0.0016 'International Tables Vol C Tables 4.2.6.8 and 6.1.1.4'
H H 0.0000 0.0000 'International Tables Vol C Tables 4.2.6.8 and 6.1.1.4'
N N 0.0061 0.0033 'International Tables Vol C Tables 4.2.6.8 and 6.1.1.4'
O O 0.0106 0.0060 'International Tables Vol C Tables 4.2.6.8 and 6.1.1.4'
Re Re -1.0185 7.2310 'International Tables Vol C Tables 4.2.6.8 and 6.1.1.4'
Cl Cl 0.1484 0.1585 'International Tables Vol C Tables 4.2.6.8 and 6.1.1.4'

loop_
_geom_angle_atom_site_label_1
_geom_angle_atom_site_label_2
_geom_angle_atom_site_label_3
_geom_angle
_geom_angle_site_symmetry_1
_geom_angle_site_symmetry_3
_geom_angle_publ_flag
C23 Re1 C24 87.04(15) . . ?
C23 Re1 N3 95.38(13) . . ?
C24 Re1 N3 96.18(14) . . ?
C23 Re1 N6 96.16(14) . . ?
C24 Re1 N6 99.51(13) . . ?
N3 Re1 N6 160.95(11) . . ?
C23 Re1 N4 170.09(14) . . ?
C24 Re1 N4 93.34(13) . . ?
N3 Re1 N4 94.43(11) . . ?
N6 Re1 N4 74.00(12) . . ?
C23 Re1 N1 99.90(13) . . ?
C24 Re1 N1 168.69(14) . . ?
N3 Re1 N1 74.42(11) . . ?
N6 Re1 N1 88.68(11) . . ?
N4 Re1 N1 81.37(10) . . ?
C1 N1 C5 118.2(3) . . ?
C1 N1 Re1 129.3(3) . . ?
C5 N1 Re1 112.0(2) . . ?
O1 C23 Re1 177.3(4) . . ?
N6 N5 C16 111.4(3) . . ?
C12 N4 C16 118.6(3) . . ?
C12 N4 Re1 128.6(2) . . ?
C16 N4 Re1 112.7(2) . . ?
N2 N3 C6 110.9(3) . . ?
N2 N3 Re1 119.6(2) . . ?
C6 N3 Re1 129.3(2) . . ?
N5 C16 N4 119.2(3) . . ?
N5 C16 C15 120.3(4) . . ?
N4 C16 C15 120.5(4) . . ?
N5 N6 C17 111.9(3) . . ?
N5 N6 Re1 119.7(2) . . ?
C17 N6 Re1 126.7(2) . . ?
N2 C5 N1 119.4(3) . . ?
N2 C5 C4 120.0(3) . . ?
N1 C5 C4 120.6(3) . . ?
N3 N2 C5 112.2(3) . . ?
C3 C4 C5 119.5(4) . . ?
C3 C4 H4 120.3 . . ?
C5 C4 H4 120.3 . . ?
C7 C6 C11 118.5(3) . . ?
C7 C6 N3 121.2(3) . . ?
C11 C6 N3 120.3(3) . . ?
O2 C24 Re1 176.6(4) . . ?
C6 C11 C10 120.5(4) . . ?
C6 C11 H11 119.8 . . ?
C10 C11 H11 119.8 . . ?
C1 C2 C3 118.9(4) . . ?
C1 C2 H2 120.6 . . ?
C3 C2 H2 120.6 . . ?
N1 C1 C2 123.1(4) . . ?
N1 C1 H1 118.4 . . ?
C2 C1 H1 118.4 . . ?
C22 C17 C18 119.2(4) . . ?
C22 C17 N6 119.7(4) . . ?
C18 C17 N6 121.1(4) . . ?
C19 C18 C17 120.5(5) . . ?
C19 C18 H18 119.7 . . ?
C17 C18 H18 119.7 . . ?
C10 C9 C8 120.7(4) . . ?
C10 C9 Cl1 120.1(3) . . ?
C8 C9 Cl1 119.1(3) . . ?
N4 C12 C13 123.0(4) . . ?
N4 C12 H12 118.5 . . ?
C13 C12 H12 118.5 . . ?
C9 C10 C11 119.5(4) . . ?
C9 C10 H10 120.2 . . ?
C11 C10 H10 120.2 . . ?
C4 C3 C2 119.7(4) . . ?
C4 C3 H3 120.1 . . ?
C2 C3 H3 120.1 . . ?
C14 C15 C16 119.5(4) . . ?
C14 C15 H15 120.3 . . ?
C16 C15 H15 120.3 . . ?
C9 C8 C7 120.1(4) . . ?
C9 C8 H8 120.0 . . ?
C7 C8 H8 120.0 . . ?
C6 C7 C8 120.6(4) . . ?
C6 C7 H7 119.7 . . ?
C8 C7 H7 119.7 . . ?
C15 C14 C13 119.9(4) . . ?
C15 C14 H14 120.1 . . ?
C13 C14 H14 120.1 . . ?
C20 C19 C18 119.1(5) . . ?
C20 C19 H19 120.4 . . ?
C18 C19 H19 120.4 . . ?
C19 C20 C21 122.6(5) . . ?
C19 C20 Cl2 118.8(5) . . ?
C21 C20 Cl2 118.6(5) . . ?
C17 C22 C21 120.6(5) . . ?
C17 C22 H22 119.7 . . ?
C21 C22 H22 119.7 . . ?
C20 C21 C22 117.9(5) . . ?
C20 C21 H21 121.1 . . ?
C22 C21 H21 121.1 . . ?
C12 C13 C14 118.6(4) . . ?
C12 C13 H13 120.7 . . ?
C14 C13 H13 120.7 . . ?

loop_
_geom_bond_atom_site_label_1
_geom_bond_atom_site_label_2
_geom_bond_distance
_geom_bond_site_symmetry_2
_geom_bond_publ_flag
Re1 C23 1.913(4) . ?
Re1 C24 1.922(4) . ?
Re1 N3 2.052(3) . ?
Re1 N6 2.055(3) . ?
Re1 N4 2.129(3) . ?
Re1 N1 2.139(3) . ?
N1 C1 1.350(4) . ?
N1 C5 1.365(5) . ?
C23 O1 1.152(4) . ?
N5 N6 1.339(4) . ?
N5 C16 1.360(5) . ?
N4 C12 1.343(5) . ?
N4 C16 1.364(5) . ?
N3 N2 1.343(4) . ?
N3 C6 1.428(4) . ?
C16 C15 1.396(5) . ?
N6 C17 1.420(5) . ?
C5 N2 1.357(4) . ?
C5 C4 1.405(6) . ?
O2 C24 1.146(4) . ?
C4 C3 1.363(6) . ?
C4 H4 0.9300 . ?
C6 C7 1.372(5) . ?
C6 C11 1.391(5) . ?
C11 C10 1.396(5) . ?
C11 H11 0.9300 . ?
C2 C1 1.364(5) . ?
C2 C3 1.382(6) . ?
C2 H2 0.9300 . ?
C1 H1 0.9300 . ?
C17 C22 1.372(5) . ?
C17 C18 1.391(5) . ?
C18 C19 1.363(6) . ?
C18 H18 0.9300 . ?
C9 C10 1.355(6) . ?
C9 C8 1.368(6) . ?
C9 Cl1 1.740(4) . ?
C12 C13 1.368(5) . ?
C12 H12 0.9300 . ?
C10 H10 0.9300 . ?
C3 H3 0.9300 . ?
C15 C14 1.367(7) . ?
C15 H15 0.9300 . ?
C8 C7 1.386(5) . ?
C8 H8 0.9300 . ?
C7 H7 0.9300 . ?
C14 C13 1.381(6) . ?
C14 H14 0.9300 . ?
C19 C20 1.354(8) . ?
C19 H19 0.9300 . ?
C20 C21 1.373(8) . ?
C20 Cl2 1.750(6) . ?
C22 C21 1.389(7) . ?
C22 H22 0.9300 . ?
C21 H21 0.9300 . ?
C13 H13 0.9300 . ?
